data_4088188
loop_
_publ_author_name
'Schwartz, Andrew J.'
'Pike, Robert D.'
'Herber, Rolfe H.'
'Watson, Eric J.'

_publ_section_title
;
 Syntheses, Structures, and M\"ossbauer Effect Spectroscopy of
 Triple-Decker Complexes Incorporating Nonamethylferrocene
;
_journal_issue 1
_journal_name_full Organometallics
_journal_page_first 62
_journal_paper_doi 10.1021/acs.organomet.5b00913
_journal_volume 35
_journal_year 2015
_chemical_formula_moiety 'C29 H43 Fe Ru, F6 P, C H2 Cl2'
_chemical_formula_sum 'C30 H45 Cl2 F6 Fe P Ru'
_chemical_formula_weight 778.45
_space_group_crystal_system monoclinic
_space_group_IT_number 14
_space_group_name_Hall '-P 2ybc'
_space_group_name_H-M_alt 'P 1 21/c 1'
_atom_sites_solution_hydrogens geom
_audit_creation_method SHELXL-2014/5
_cell_angle_alpha 90
_cell_angle_beta 94.173(2)
_cell_angle_gamma 90
_cell_formula_units_Z 4
_cell_length_a 10.7625(4)
_cell_length_b 23.1021(12)
_cell_length_c 13.2175(6)
_cell_measurement_reflns_used 8486
_cell_measurement_temperature 100(2)
_cell_measurement_theta_max 59.03
_cell_measurement_theta_min 3.83
_cell_volume 3277.6(3)
_computing_cell_refinement 'SAINTPLUS (Bruker AXS, 2004)'
_computing_data_collection 'APEX2 (Bruker AXS, 2004)'
_computing_data_reduction SAINTPLUS
_computing_molecular_graphics 'SHELXLE (Hubschle, 2011)'
_computing_publication_material 'Mercury 3.6 (CCDC, 2015)'
_computing_structure_refinement 'SHELXL-2014/5 (Sheldrick, 2014)'
_computing_structure_solution 'SHELXS97 (Sheldrick, 1997)'
_diffrn_ambient_temperature 100(2)
_diffrn_measured_fraction_theta_full 0.804
_diffrn_measured_fraction_theta_max 0.999
_diffrn_measurement_device_type 'Bruker SMART APEX II CCD'
_diffrn_measurement_method '\w and \y'
_diffrn_radiation_monochromator graphite
_diffrn_radiation_type CuK\a
_diffrn_radiation_wavelength 1.54178
_diffrn_reflns_av_R_equivalents 0.0806
_diffrn_reflns_av_unetI/netI 0.0479
_diffrn_reflns_Laue_measured_fraction_full 0.804
_diffrn_reflns_Laue_measured_fraction_max 0.999
_diffrn_reflns_limit_h_max 11
_diffrn_reflns_limit_h_min -11
_diffrn_reflns_limit_k_max 25
_diffrn_reflns_limit_k_min -23
_diffrn_reflns_limit_l_max 14
_diffrn_reflns_limit_l_min -14
_diffrn_reflns_number 34628
_diffrn_reflns_point_group_measured_fraction_full 0.804
_diffrn_reflns_point_group_measured_fraction_max 0.999
_diffrn_reflns_theta_full 67.000
_diffrn_reflns_theta_max 58.923
_diffrn_reflns_theta_min 3.827
_exptl_absorpt_coefficient_mu 9.711
_exptl_absorpt_correction_T_max 0.8123
_exptl_absorpt_correction_T_min 0.2288
_exptl_absorpt_correction_type numerical
_exptl_absorpt_process_details 'SADABS (Sheldrick, 2004)'
_exptl_crystal_colour violet
_exptl_crystal_density_diffrn 1.578
_exptl_crystal_description blade
_exptl_crystal_F_000 1592
_exptl_crystal_size_max 0.388
_exptl_crystal_size_mid 0.125
_exptl_crystal_size_min 0.050
_refine_diff_density_max 0.557
_refine_diff_density_min -0.907
_refine_diff_density_rms 0.089
_refine_ls_extinction_method none
_refine_ls_goodness_of_fit_ref 1.086
_refine_ls_hydrogen_treatment constr
_refine_ls_matrix_type full
_refine_ls_number_parameters 534
_refine_ls_number_reflns 4700
_refine_ls_number_restraints 951
_refine_ls_restrained_S_all 1.053
_refine_ls_R_factor_all 0.0584
_refine_ls_R_factor_gt 0.0437
_refine_ls_shift/su_max 0.000
_refine_ls_shift/su_mean 0.000
_refine_ls_structure_factor_coef Fsqd
_refine_ls_weighting_details 'w=1/[\s^2^(Fo^2^)+(0.0515P)^2^+9.0499P] where P=(Fo^2^+2Fc^2^)/3'
_refine_ls_weighting_scheme calc
_refine_ls_wR_factor_gt 0.1085
_refine_ls_wR_factor_ref 0.1181
_reflns_Friedel_coverage 0.000
_reflns_number_gt 3887
_reflns_number_total 4700
_reflns_threshold_expression 'I > 2\s(I)'
_cod_data_source_file om5b00913_si_001.cif
_cod_data_source_block Watson030_0m_a
_cod_original_sg_symbol_H-M 'P 21/c'
_cod_database_code 4088188
_shelx_space_group_comment
;
The symmetry employed for this shelxl refinement is uniquely defined
by the following loop, which should always be used as a source of
symmetry information in preference to the above space-group names.
They are only intended as comments.
;
_shelx_estimated_absorpt_t_min 0.117
_shelx_estimated_absorpt_t_max 0.642
_shelxl_version_number 2014/5

loop_
_space_group_symop_operation_xyz
'x, y, z'
'-x, y+1/2, -z+1/2'
'-x, -y, -z'
'x, -y-1/2, z-1/2'

loop_
_atom_site_label
_atom_site_type_symbol
_atom_site_fract_x
_atom_site_fract_y
_atom_site_fract_z
_atom_site_U_iso_or_equiv
_atom_site_adp_type
_atom_site_occupancy
_atom_site_site_symmetry_order
_atom_site_calc_flag
_atom_site_refinement_flags_posn
_atom_site_refinement_flags_adp
_atom_site_refinement_flags_occupancy
_atom_site_disorder_assembly
_atom_site_disorder_group
Ru1 Ru 0.35114(4) 0.36983(2) 0.28907(3) 0.01565(16) Uani 0.5 1 d . U P A 1
Fe1 Fe 0.66310(4) 0.38047(2) 0.24357(3) 0.01723(17) Uani 0.5 1 d . U P A 1
Fe2 Fe 0.35114(4) 0.36983(2) 0.28907(3) 0.01565(16) Uani 0.5 1 d . U P A 2
Ru2 Ru 0.66310(4) 0.38047(2) 0.24357(3) 0.01723(17) Uani 0.5 1 d . U P A 2
C1 C 0.7928(4) 0.4171(2) 0.1491(3) 0.0209(10) Uani 1 1 d . U . . .
C2 C 0.8200(4) 0.4361(2) 0.2518(4) 0.0212(10) Uani 1 1 d . U . . .
C3 C 0.8481(4) 0.3857(2) 0.3135(4) 0.0191(10) Uani 1 1 d . U . . .
C4 C 0.8355(4) 0.3360(2) 0.2494(4) 0.0224(10) Uani 1 1 d . U . . .
C5 C 0.8029(4) 0.3556(2) 0.1476(4) 0.0212(10) Uani 1 1 d . U . . .
C6 C 0.7636(5) 0.4564(3) 0.0599(4) 0.0349(14) Uani 1 1 d . U . . .
H6A H 0.8415 0.4693 0.0330 0.052 Uiso 1 1 calc R U . . .
H6B H 0.7170 0.4901 0.0816 0.052 Uiso 1 1 calc R U . . .
H6C H 0.7134 0.4354 0.0071 0.052 Uiso 1 1 calc R U . . .
C7 C 0.8237(5) 0.4976(2) 0.2875(4) 0.0304(12) Uani 1 1 d . U . . .
H7A H 0.9072 0.5135 0.2813 0.046 Uiso 1 1 calc R U . . .
H7B H 0.8037 0.4991 0.3586 0.046 Uiso 1 1 calc R U . . .
H7C H 0.7626 0.5205 0.2459 0.046 Uiso 1 1 calc R U . . .
C8 C 0.8848(5) 0.3854(2) 0.4244(4) 0.0275(12) Uani 1 1 d . U . . .
H8A H 0.9758 0.3851 0.4351 0.041 Uiso 1 1 calc R U . . .
H8B H 0.8507 0.3509 0.4553 0.041 Uiso 1 1 calc R U . . .
H8C H 0.8519 0.4202 0.4556 0.041 Uiso 1 1 calc R U . . .
C9 C 0.8580(5) 0.2749(2) 0.2820(4) 0.0331(13) Uani 1 1 d . U . . .
H9A H 0.9453 0.2648 0.2745 0.050 Uiso 1 1 calc R U . . .
H9B H 0.8038 0.2491 0.2398 0.050 Uiso 1 1 calc R U . . .
H9C H 0.8398 0.2706 0.3532 0.050 Uiso 1 1 calc R U . . .
C10 C 0.7852(5) 0.3172(3) 0.0558(4) 0.0358(14) Uani 1 1 d . U . . .
H10A H 0.8640 0.3139 0.0235 0.054 Uiso 1 1 calc R U . . .
H10B H 0.7215 0.3339 0.0076 0.054 Uiso 1 1 calc R U . . .
H10C H 0.7584 0.2787 0.0764 0.054 Uiso 1 1 calc R U . . .
C11A C 0.4993(8) 0.4306(4) 0.2666(10) 0.0264(18) Uani 0.668(5) 1 d . U P A 1
H11A H 0.4957 0.4717 0.2671 0.032 Uiso 0.668(5) 1 calc R U P A 1
C12A C 0.5292(9) 0.3937(5) 0.3544(7) 0.023(2) Uani 0.668(5) 1 d . U P A 1
C13A C 0.5294(8) 0.3336(4) 0.3206(9) 0.0223(18) Uani 0.668(5) 1 d . U P A 1
C14A C 0.4968(8) 0.3332(5) 0.2094(9) 0.0219(18) Uani 0.668(5) 1 d . U P A 1
C15A C 0.4754(8) 0.3931(6) 0.1764(7) 0.0228(18) Uani 0.668(5) 1 d . U P A 1
C16A C 0.5611(9) 0.4148(4) 0.4613(6) 0.042(2) Uani 0.668(5) 1 d . U P A 1
H16A H 0.6192 0.3876 0.4966 0.062 Uiso 0.668(5) 1 calc R U P A 1
H16B H 0.4849 0.4173 0.4974 0.062 Uiso 0.668(5) 1 calc R U P A 1
H16C H 0.5998 0.4531 0.4592 0.062 Uiso 0.668(5) 1 calc R U P A 1
C17A C 0.5563(8) 0.2809(4) 0.3854(7) 0.036(2) Uani 0.668(5) 1 d . U P A 1
H17A H 0.6276 0.2887 0.4339 0.054 Uiso 0.668(5) 1 calc R U P A 1
H17B H 0.5758 0.2482 0.3421 0.054 Uiso 0.668(5) 1 calc R U P A 1
H17C H 0.4832 0.2716 0.4223 0.054 Uiso 0.668(5) 1 calc R U P A 1
C18A C 0.4844(8) 0.2808(4) 0.1437(6) 0.034(2) Uani 0.668(5) 1 d . U P A 1
H18A H 0.5552 0.2549 0.1599 0.052 Uiso 0.668(5) 1 calc R U P A 1
H18B H 0.4830 0.2923 0.0723 0.052 Uiso 0.668(5) 1 calc R U P A 1
H18C H 0.4067 0.2606 0.1557 0.052 Uiso 0.668(5) 1 calc R U P A 1
C19A C 0.4418(8) 0.4137(4) 0.0706(6) 0.038(2) Uani 0.668(5) 1 d . U P A 1
H19A H 0.5078 0.4028 0.0269 0.057 Uiso 0.668(5) 1 calc R U P A 1
H19B H 0.4325 0.4559 0.0706 0.057 Uiso 0.668(5) 1 calc R U P A 1
H19C H 0.3631 0.3958 0.0449 0.057 Uiso 0.668(5) 1 calc R U P A 1
C11B C 0.5162(15) 0.3180(8) 0.2629(19) 0.023(3) Uani 0.332(5) 1 d . U P A 2
H11B H 0.5190 0.2769 0.2594 0.027 Uiso 0.332(5) 1 calc R U P A 2
C12B C 0.4840(16) 0.3571(12) 0.1770(13) 0.020(3) Uani 0.332(5) 1 d . U P A 2
C13B C 0.4868(15) 0.4150(10) 0.2155(18) 0.020(3) Uani 0.332(5) 1 d . U P A 2
C14B C 0.5257(17) 0.4133(10) 0.3267(17) 0.020(3) Uani 0.332(5) 1 d . U P A 2
C15B C 0.5430(16) 0.3522(11) 0.3535(14) 0.020(3) Uani 0.332(5) 1 d . U P A 2
C16B C 0.4554(15) 0.3388(7) 0.0678(11) 0.028(4) Uani 0.332(5) 1 d . U P A 2
H16D H 0.5186 0.3546 0.0258 0.042 Uiso 0.332(5) 1 calc R U P A 2
H16E H 0.3731 0.3533 0.0434 0.042 Uiso 0.332(5) 1 calc R U P A 2
H16F H 0.4560 0.2964 0.0635 0.042 Uiso 0.332(5) 1 calc R U P A 2
C17B C 0.4618(15) 0.4699(7) 0.1561(11) 0.029(4) Uani 0.332(5) 1 d . U P A 2
H17D H 0.4397 0.4603 0.0848 0.044 Uiso 0.332(5) 1 calc R U P A 2
H17E H 0.5366 0.4942 0.1609 0.044 Uiso 0.332(5) 1 calc R U P A 2
H17F H 0.3928 0.4909 0.1838 0.044 Uiso 0.332(5) 1 calc R U P A 2
C18B C 0.5323(15) 0.4629(7) 0.3984(12) 0.029(4) Uani 0.332(5) 1 d . U P A 2
H18D H 0.6015 0.4883 0.3832 0.043 Uiso 0.332(5) 1 calc R U P A 2
H18E H 0.5459 0.4485 0.4680 0.043 Uiso 0.332(5) 1 calc R U P A 2
H18F H 0.4540 0.4847 0.3913 0.043 Uiso 0.332(5) 1 calc R U P A 2
C19B C 0.5738(14) 0.3277(7) 0.4586(10) 0.024(3) Uani 0.332(5) 1 d . U P A 2
H19D H 0.6602 0.3371 0.4809 0.037 Uiso 0.332(5) 1 calc R U P A 2
H19E H 0.5632 0.2856 0.4569 0.037 Uiso 0.332(5) 1 calc R U P A 2
H19F H 0.5178 0.3446 0.5059 0.037 Uiso 0.332(5) 1 calc R U P A 2
C20 C 0.1746(4) 0.3370(2) 0.2339(4) 0.0256(11) Uani 1 1 d . U . . .
C21 C 0.2081(4) 0.3134(2) 0.3327(4) 0.0255(11) Uani 1 1 d . U . . .
C22 C 0.2216(4) 0.3614(2) 0.4021(4) 0.0223(10) Uani 1 1 d . U . . .
C23 C 0.1982(4) 0.4139(2) 0.3460(4) 0.0222(10) Uani 1 1 d . U . . .
C24 C 0.1689(4) 0.3982(2) 0.2420(4) 0.0247(11) Uani 1 1 d . U . . .
C25 C 0.1483(5) 0.3023(3) 0.1387(4) 0.0437(16) Uani 1 1 d . U . . .
H25A H 0.0582 0.2968 0.1264 0.066 Uiso 1 1 calc R U . . .
H25B H 0.1894 0.2646 0.1463 0.066 Uiso 1 1 calc R U . . .
H25C H 0.1802 0.3231 0.0813 0.066 Uiso 1 1 calc R U . . .
C26 C 0.2206(5) 0.2512(2) 0.3612(5) 0.0405(14) Uani 1 1 d . U . . .
H26A H 0.1406 0.2368 0.3819 0.061 Uiso 1 1 calc R U . . .
H26B H 0.2843 0.2470 0.4176 0.061 Uiso 1 1 calc R U . . .
H26C H 0.2451 0.2289 0.3028 0.061 Uiso 1 1 calc R U . . .
C27 C 0.2510(5) 0.3567(3) 0.5149(4) 0.0369(14) Uani 1 1 d . U . . .
H27A H 0.1737 0.3510 0.5484 0.055 Uiso 1 1 calc R U . . .
H27B H 0.2918 0.3923 0.5402 0.055 Uiso 1 1 calc R U . . .
H27C H 0.3067 0.3237 0.5296 0.055 Uiso 1 1 calc R U . . .
C28 C 0.1986(5) 0.4738(2) 0.3880(5) 0.0363(14) Uani 1 1 d . U . . .
H28A H 0.1137 0.4847 0.4024 0.054 Uiso 1 1 calc R U . . .
H28B H 0.2296 0.5008 0.3385 0.054 Uiso 1 1 calc R U . . .
H28C H 0.2529 0.4753 0.4508 0.054 Uiso 1 1 calc R U . . .
C29 C 0.1350(5) 0.4404(3) 0.1570(4) 0.0382(15) Uani 1 1 d . U . . .
H29A H 0.0462 0.4500 0.1565 0.057 Uiso 1 1 calc R U . . .
H29B H 0.1521 0.4228 0.0920 0.057 Uiso 1 1 calc R U . . .
H29C H 0.1846 0.4758 0.1675 0.057 Uiso 1 1 calc R U . . .
P1A P 0.5344(2) 0.39511(16) 0.76767(17) 0.0226(7) Uani 0.659(6) 1 d . U P B 1
F1A F 0.4708(9) 0.4304(3) 0.6772(6) 0.077(2) Uani 0.659(6) 1 d . U P B 1
F2A F 0.6435(4) 0.4410(2) 0.7823(5) 0.0526(17) Uani 0.659(6) 1 d . U P B 1
F3A F 0.6156(8) 0.3580(3) 0.6955(5) 0.064(2) Uani 0.659(6) 1 d . U P B 1
F4A F 0.5938(7) 0.3592(3) 0.8609(4) 0.0644(19) Uani 0.659(6) 1 d . U P B 1
F5A F 0.4284(6) 0.3488(3) 0.7525(7) 0.074(2) Uani 0.659(6) 1 d . U P B 1
F6A F 0.4565(6) 0.4330(3) 0.8376(5) 0.068(2) Uani 0.659(6) 1 d . U P B 1
P1B P 0.5254(4) 0.3594(4) 0.7739(3) 0.0283(15) Uani 0.341(6) 1 d . U P B 2
F1B F 0.5170(15) 0.4089(7) 0.6834(11) 0.059(3) Uani 0.341(6) 1 d . U P B 2
F2B F 0.5247(11) 0.3108(5) 0.8627(8) 0.060(3) Uani 0.341(6) 1 d . U P B 2
F3B F 0.4342(11) 0.3183(6) 0.7055(8) 0.052(3) Uani 0.341(6) 1 d . U P B 2
F4B F 0.4089(11) 0.3865(6) 0.8243(9) 0.064(3) Uani 0.341(6) 1 d . U P B 2
F5B F 0.6387(11) 0.3296(7) 0.7319(11) 0.060(3) Uani 0.341(6) 1 d . U P B 2
F6B F 0.6158(8) 0.3974(5) 0.8474(7) 0.035(3) Uani 0.341(6) 1 d . U P B 2
C30 C 0.0942(5) 0.6183(3) 0.2018(4) 0.0364(14) Uani 1 1 d . U . . .
H30A H 0.1460 0.6510 0.1810 0.044 Uiso 1 1 calc R U . . .
H30B H 0.1484 0.5837 0.2098 0.044 Uiso 1 1 calc R U . . .
Cl1 Cl 0.03488(19) 0.63449(7) 0.31798(11) 0.0593(5) Uani 1 1 d . U . . .
Cl2 Cl -0.02385(15) 0.60511(8) 0.10682(11) 0.0549(5) Uani 1 1 d . U . . .

loop_
_atom_site_aniso_label
_atom_site_aniso_U_11
_atom_site_aniso_U_22
_atom_site_aniso_U_33
_atom_site_aniso_U_23
_atom_site_aniso_U_13
_atom_site_aniso_U_12
Ru1 0.0093(3) 0.0238(3) 0.0142(3) 0.00019(19) 0.00371(18) -0.0012(2)
Fe1 0.0115(3) 0.0237(3) 0.0168(3) -0.00063(19) 0.00358(19) -0.0009(2)
Fe2 0.0093(3) 0.0238(3) 0.0142(3) 0.00019(19) 0.00371(18) -0.0012(2)
Ru2 0.0115(3) 0.0237(3) 0.0168(3) -0.00063(19) 0.00358(19) -0.0009(2)
C1 0.010(2) 0.033(3) 0.020(2) 0.0014(18) 0.0035(17) -0.0021(18)
C2 0.012(2) 0.030(2) 0.022(2) 0.0021(18) 0.0040(17) -0.0020(18)
C3 0.012(2) 0.026(3) 0.020(2) 0.0008(17) 0.0031(16) -0.0023(17)
C4 0.011(2) 0.031(3) 0.026(2) -0.0017(19) 0.0051(17) -0.0011(18)
C5 0.011(2) 0.031(3) 0.023(2) -0.0062(18) 0.0065(17) -0.0004(18)
C6 0.022(3) 0.053(4) 0.029(3) 0.020(3) 0.004(2) -0.006(3)
C7 0.022(3) 0.028(3) 0.041(3) -0.002(2) 0.006(2) -0.003(2)
C8 0.017(3) 0.041(4) 0.024(2) 0.002(2) 0.001(2) -0.002(2)
C9 0.018(3) 0.029(3) 0.053(4) 0.003(2) 0.013(2) 0.007(2)
C10 0.018(3) 0.058(4) 0.033(3) -0.020(3) 0.010(2) -0.003(2)
C11A 0.029(4) 0.022(4) 0.028(4) 0.002(3) 0.003(3) 0.000(3)
C12A 0.032(4) 0.019(5) 0.020(4) -0.002(3) 0.007(3) -0.004(3)
C13A 0.030(4) 0.019(4) 0.018(4) 0.001(3) 0.001(3) -0.002(3)
C14A 0.029(4) 0.021(4) 0.016(4) -0.003(3) 0.002(3) 0.003(3)
C15A 0.024(3) 0.024(4) 0.021(3) 0.003(3) 0.004(2) 0.005(3)
C16A 0.044(5) 0.056(6) 0.025(4) -0.016(4) 0.006(3) -0.005(4)
C17A 0.036(5) 0.031(5) 0.041(5) 0.016(3) 0.007(4) 0.007(3)
C18A 0.034(5) 0.033(4) 0.037(4) -0.016(3) 0.010(4) -0.002(3)
C19A 0.032(5) 0.059(6) 0.022(4) 0.014(3) 0.002(3) 0.003(4)
C11B 0.023(5) 0.025(5) 0.020(5) 0.001(4) 0.004(4) -0.002(3)
C12B 0.018(4) 0.025(6) 0.016(5) -0.003(4) 0.003(3) -0.005(4)
C13B 0.022(4) 0.025(5) 0.015(5) 0.000(4) 0.003(3) -0.003(3)
C14B 0.024(4) 0.023(6) 0.013(5) -0.001(4) 0.004(3) 0.002(3)
C15B 0.017(4) 0.024(6) 0.018(5) 0.000(4) 0.003(3) 0.002(4)
C16B 0.039(9) 0.027(9) 0.018(5) -0.006(5) 0.000(5) -0.001(6)
C17B 0.035(8) 0.031(6) 0.022(7) 0.005(5) 0.000(6) -0.003(5)
C18B 0.025(8) 0.033(7) 0.029(7) -0.011(5) 0.000(6) 0.006(5)
C19B 0.030(8) 0.024(8) 0.019(5) 0.003(5) 0.003(5) 0.004(6)
C20 0.015(2) 0.039(3) 0.023(2) -0.0028(19) 0.0050(18) -0.0064(19)
C21 0.014(2) 0.032(3) 0.031(2) 0.0001(19) 0.0079(19) -0.0025(19)
C22 0.013(2) 0.033(3) 0.021(2) 0.0033(18) 0.0067(17) -0.0009(18)
C23 0.010(2) 0.032(3) 0.025(2) 0.0020(18) 0.0055(17) -0.0014(18)
C24 0.012(2) 0.038(3) 0.025(2) 0.0053(19) 0.0062(17) 0.0010(19)
C25 0.017(3) 0.076(5) 0.038(3) -0.026(3) 0.006(2) -0.016(3)
C26 0.025(3) 0.035(3) 0.062(4) 0.008(3) 0.011(3) -0.005(2)
C27 0.024(3) 0.066(4) 0.021(2) 0.007(2) 0.005(2) -0.004(3)
C28 0.023(3) 0.036(3) 0.051(3) -0.010(3) 0.015(3) 0.002(2)
C29 0.013(3) 0.065(4) 0.037(3) 0.024(3) 0.005(2) 0.005(3)
P1A 0.0233(11) 0.0153(17) 0.0295(14) -0.0027(10) 0.0027(9) -0.0026(10)
F1A 0.113(6) 0.038(4) 0.072(4) -0.012(3) -0.042(4) 0.016(4)
F2A 0.028(3) 0.030(3) 0.099(4) 0.004(3) -0.003(3) -0.006(2)
F3A 0.099(5) 0.044(4) 0.052(4) -0.001(3) 0.028(3) 0.022(3)
F4A 0.119(5) 0.027(4) 0.044(3) 0.006(3) -0.017(3) 0.003(3)
F5A 0.044(4) 0.026(3) 0.152(7) -0.015(4) -0.003(4) -0.003(3)
F6A 0.081(4) 0.029(3) 0.103(4) -0.004(3) 0.054(3) 0.004(3)
P1B 0.028(3) 0.030(4) 0.025(2) -0.007(2) -0.0128(17) 0.000(2)
F1B 0.086(9) 0.051(7) 0.039(6) -0.018(4) -0.009(5) 0.008(5)
F2B 0.079(7) 0.057(6) 0.042(5) 0.003(4) -0.019(4) -0.013(5)
F3B 0.063(6) 0.048(7) 0.042(5) 0.001(4) -0.022(4) -0.003(5)
F4B 0.044(5) 0.086(8) 0.060(6) -0.012(5) 0.001(4) 0.005(5)
F5B 0.041(5) 0.066(8) 0.074(7) -0.026(6) 0.004(5) 0.003(5)
F6B 0.027(4) 0.041(6) 0.035(5) -0.011(4) -0.010(4) 0.000(4)
C30 0.035(3) 0.037(4) 0.037(3) -0.001(2) 0.002(2) 0.001(3)
Cl1 0.0929(14) 0.0555(11) 0.0316(8) -0.0032(7) 0.0193(8) -0.0300(10)
Cl2 0.0445(9) 0.0858(13) 0.0333(8) 0.0080(8) -0.0054(7) -0.0128(8)

loop_
_atom_type_symbol
_atom_type_description
_atom_type_scat_dispersion_real
_atom_type_scat_dispersion_imag
_atom_type_scat_source
C C 0.0181 0.0091 'International Tables Vol C Tables 4.2.6.8 and 6.1.1.4'
H H 0.0000 0.0000 'International Tables Vol C Tables 4.2.6.8 and 6.1.1.4'
F F 0.0727 0.0534 'International Tables Vol C Tables 4.2.6.8 and 6.1.1.4'
P P 0.2955 0.4335 'International Tables Vol C Tables 4.2.6.8 and 6.1.1.4'
Fe Fe -1.1336 3.1974 'International Tables Vol C Tables 4.2.6.8 and 6.1.1.4'
Ru Ru 0.0552 3.2960 'International Tables Vol C Tables 4.2.6.8 and 6.1.1.4'
Cl Cl 0.3639 0.7018 'International Tables Vol C Tables 4.2.6.8 and 6.1.1.4'

loop_
_geom_angle_atom_site_label_1
_geom_angle_atom_site_label_2
_geom_angle_atom_site_label_3
_geom_angle
C13A Ru1 C12A 40.4(4)
C13A Ru1 C24 172.5(4)
C12A Ru1 C24 146.2(4)
C13A Ru1 C23 147.2(4)
C12A Ru1 C23 115.7(3)
C24 Ru1 C23 39.58(19)
C13A Ru1 C20 134.8(3)
C12A Ru1 C20 173.3(4)
C24 Ru1 C20 39.1(2)
C23 Ru1 C20 66.1(2)
C13A Ru1 C22 117.3(3)
C12A Ru1 C22 110.9(3)
C24 Ru1 C22 66.05(18)
C23 Ru1 C22 39.49(19)
C20 Ru1 C22 65.97(18)
C13A Ru1 C14A 41.1(4)
C12A Ru1 C14A 68.1(3)
C24 Ru1 C14A 132.7(3)
C23 Ru1 C14A 170.5(4)
C20 Ru1 C14A 111.2(3)
C22 Ru1 C14A 148.9(4)
C13A Ru1 C21 111.7(3)
C12A Ru1 C21 134.4(3)
C24 Ru1 C21 66.2(2)
C23 Ru1 C21 66.5(2)
C20 Ru1 C21 39.48(19)
C22 Ru1 C21 39.56(19)
C14A Ru1 C21 117.7(3)
C13A Ru1 C15A 68.4(3)
C12A Ru1 C15A 68.0(3)
C24 Ru1 C15A 109.3(3)
C23 Ru1 C15A 131.8(3)
C20 Ru1 C15A 116.0(3)
C22 Ru1 C15A 170.7(4)
C14A Ru1 C15A 40.1(4)
C21 Ru1 C15A 147.4(4)
C13A Ru1 C11A 67.4(3)
C12A Ru1 C11A 39.8(3)
C24 Ru1 C11A 115.8(3)
C23 Ru1 C11A 109.7(3)
C20 Ru1 C11A 146.6(3)
C22 Ru1 C11A 133.2(3)
C14A Ru1 C11A 67.2(4)
C21 Ru1 C11A 172.1(4)
C15A Ru1 C11A 40.3(3)
C1 Fe1 C14A 131.6(3)
C1 Fe1 C5 39.4(2)
C14A Fe1 C5 111.0(3)
C1 Fe1 C4 66.50(19)
C14A Fe1 C4 118.9(3)
C5 Fe1 C4 39.72(18)
C1 Fe1 C2 39.65(18)
C14A Fe1 C2 169.2(4)
C5 Fe1 C2 66.21(19)
C4 Fe1 C2 66.34(19)
C1 Fe1 C13A 171.0(4)
C14A Fe1 C13A 41.1(4)
C5 Fe1 C13A 133.3(3)
C4 Fe1 C13A 111.0(3)
C2 Fe1 C13A 148.4(4)
C1 Fe1 C3 66.35(18)
C14A Fe1 C3 150.2(4)
C5 Fe1 C3 66.05(18)
C4 Fe1 C3 39.19(19)
C2 Fe1 C3 39.58(18)
C13A Fe1 C3 117.7(3)
C1 Fe1 C11A 116.8(3)
C14A Fe1 C11A 67.6(4)
C5 Fe1 C11A 149.0(3)
C4 Fe1 C11A 169.1(4)
C2 Fe1 C11A 109.0(3)
C13A Fe1 C11A 67.4(3)
C3 Fe1 C11A 131.0(3)
C1 Fe1 C12A 148.1(3)
C14A Fe1 C12A 67.7(3)
C5 Fe1 C12A 171.0(4)
C4 Fe1 C12A 132.3(3)
C2 Fe1 C12A 116.8(3)
C13A Fe1 C12A 39.9(4)
C3 Fe1 C12A 110.3(3)
C11A Fe1 C12A 39.6(3)
C1 Fe1 C15A 109.9(3)
C14A Fe1 C15A 39.9(4)
C5 Fe1 C15A 118.2(3)
C4 Fe1 C15A 150.3(4)
C2 Fe1 C15A 131.0(3)
C13A Fe1 C15A 67.7(3)
C3 Fe1 C15A 169.0(4)
C11A Fe1 C15A 40.1(3)
C12A Fe1 C15A 67.0(3)
C13B Fe2 C24 111.9(5)
C13B Fe2 C23 120.8(6)
C24 Fe2 C23 39.58(19)
C13B Fe2 C20 131.0(7)
C24 Fe2 C20 39.1(2)
C23 Fe2 C20 66.1(2)
C13B Fe2 C22 152.7(8)
C24 Fe2 C22 66.05(18)
C23 Fe2 C22 39.49(19)
C20 Fe2 C22 65.97(18)
C13B Fe2 C21 167.1(8)
C24 Fe2 C21 66.2(2)
C23 Fe2 C21 66.5(2)
C20 Fe2 C21 39.48(19)
C22 Fe2 C21 39.56(19)
C13B Fe2 C12B 39.3(8)
C24 Fe2 C12B 119.2(6)
C23 Fe2 C12B 151.9(8)
C20 Fe2 C12B 109.7(5)
C22 Fe2 C12B 166.9(8)
C21 Fe2 C12B 129.3(6)
C13B Fe2 C14B 41.3(7)
C24 Fe2 C14B 134.1(6)
C23 Fe2 C14B 112.4(5)
C20 Fe2 C14B 171.0(7)
C22 Fe2 C14B 119.0(6)
C21 Fe2 C14B 149.1(7)
C12B Fe2 C14B 67.1(7)
C13B Fe2 C11B 66.3(7)
C24 Fe2 C11B 150.1(7)
C23 Fe2 C11B 168.0(7)
C20 Fe2 C11B 117.8(6)
C22 Fe2 C11B 129.9(6)
C21 Fe2 C11B 108.6(5)
C12B Fe2 C11B 39.6(7)
C14B Fe2 C11B 65.7(7)
C13B Fe2 C15B 66.9(7)
C24 Fe2 C15B 171.1(7)
C23 Fe2 C15B 132.7(6)
C20 Fe2 C15B 148.5(7)
C22 Fe2 C15B 110.7(5)
C21 Fe2 C15B 117.1(6)
C12B Fe2 C15B 65.9(7)
C14B Fe2 C15B 39.1(7)
C11B Fe2 C15B 38.4(6)
C14B Ru2 C13B 42.7(8)
C14B Ru2 C1 134.5(7)
C13B Ru2 C1 112.1(5)
C14B Ru2 C5 173.3(7)
C13B Ru2 C5 132.9(7)
C1 Ru2 C5 39.4(2)
C14B Ru2 C15B 41.1(8)
C13B Ru2 C15B 69.1(7)
C1 Ru2 C15B 172.0(7)
C5 Ru2 C15B 145.4(7)
C14B Ru2 C4 145.5(7)
C13B Ru2 C4 169.9(8)
C1 Ru2 C4 66.50(19)
C5 Ru2 C4 39.72(18)
C15B Ru2 C4 113.7(6)
C14B Ru2 C2 110.6(6)
C13B Ru2 C2 119.6(6)
C1 Ru2 C2 39.65(18)
C5 Ru2 C2 66.21(19)
C15B Ru2 C2 132.5(6)
C4 Ru2 C2 66.34(19)
C14B Ru2 C12B 69.4(7)
C13B Ru2 C12B 39.8(8)
C1 Ru2 C12B 118.3(6)
C5 Ru2 C12B 110.2(5)
C15B Ru2 C12B 68.1(7)
C4 Ru2 C12B 131.1(7)
C2 Ru2 C12B 150.4(7)
C14B Ru2 C3 115.7(6)
C13B Ru2 C3 150.5(8)
C1 Ru2 C3 66.35(18)
C5 Ru2 C3 66.05(18)
C15B Ru2 C3 108.4(5)
C4 Ru2 C3 39.19(19)
C2 Ru2 C3 39.58(18)
C12B Ru2 C3 168.6(8)
C14B Ru2 C11B 67.9(7)
C13B Ru2 C11B 67.1(7)
C1 Ru2 C11B 148.5(6)
C5 Ru2 C11B 116.4(5)
C15B Ru2 C11B 39.4(7)
C4 Ru2 C11B 108.5(5)
C2 Ru2 C11B 169.3(7)
C12B Ru2 C11B 40.1(7)
C3 Ru2 C11B 130.6(6)
C5 C1 C2 107.9(4)
C5 C1 C6 127.1(5)
C2 C1 C6 125.0(5)
C5 C1 Ru2 70.4(3)
C2 C1 Ru2 70.3(3)
C6 C1 Ru2 126.5(3)
C5 C1 Fe1 70.4(3)
C2 C1 Fe1 70.3(3)
C6 C1 Fe1 126.5(3)
C1 C2 C3 108.0(4)
C1 C2 C7 125.9(5)
C3 C2 C7 126.1(4)
C1 C2 Fe1 70.1(3)
C3 C2 Fe1 70.9(3)
C7 C2 Fe1 126.5(3)
C1 C2 Ru2 70.1(3)
C3 C2 Ru2 70.9(3)
C7 C2 Ru2 126.5(3)
C4 C3 C2 107.8(4)
C4 C3 C8 126.0(5)
C2 C3 C8 126.2(5)
C4 C3 Ru2 69.7(3)
C2 C3 Ru2 69.5(3)
C8 C3 Ru2 126.7(3)
C4 C3 Fe1 69.7(3)
C2 C3 Fe1 69.5(3)
C8 C3 Fe1 126.7(3)
C3 C4 C5 108.0(4)
C3 C4 C9 125.7(5)
C5 C4 C9 126.2(5)
C3 C4 Fe1 71.1(3)
C5 C4 Fe1 70.1(3)
C9 C4 Fe1 126.4(3)
C3 C4 Ru2 71.1(3)
C5 C4 Ru2 70.1(3)
C9 C4 Ru2 126.4(3)
C1 C5 C4 108.3(4)
C1 C5 C10 126.4(5)
C4 C5 C10 125.3(5)
C1 C5 Fe1 70.3(3)
C4 C5 Fe1 70.1(3)
C10 C5 Fe1 126.1(3)
C1 C5 Ru2 70.3(3)
C4 C5 Ru2 70.1(3)
C10 C5 Ru2 126.1(3)
C1 C6 H6A 109.5
C1 C6 H6B 109.5
H6A C6 H6B 109.5
C1 C6 H6C 109.5
H6A C6 H6C 109.5
H6B C6 H6C 109.5
C2 C7 H7A 109.5
C2 C7 H7B 109.5
H7A C7 H7B 109.5
C2 C7 H7C 109.5
H7A C7 H7C 109.5
H7B C7 H7C 109.5
C3 C8 H8A 109.5
C3 C8 H8B 109.5
H8A C8 H8B 109.5
C3 C8 H8C 109.5
H8A C8 H8C 109.5
H8B C8 H8C 109.5
C4 C9 H9A 109.5
C4 C9 H9B 109.5
H9A C9 H9B 109.5
C4 C9 H9C 109.5
H9A C9 H9C 109.5
H9B C9 H9C 109.5
C5 C10 H10A 109.5
C5 C10 H10B 109.5
H10A C10 H10B 109.5
C5 C10 H10C 109.5
H10A C10 H10C 109.5
H10B C10 H10C 109.5
C12A C11A C15A 108.3(8)
C12A C11A Fe1 70.2(5)
C15A C11A Fe1 70.5(5)
C12A C11A Ru1 68.4(5)
C15A C11A Ru1 69.1(5)
Fe1 C11A Ru1 106.9(4)
C12A C11A H11A 125.9
C15A C11A H11A 125.9
Fe1 C11A H11A 125.0
Ru1 C11A H11A 128.2
C11A C12A C13A 108.5(8)
C11A C12A C16A 125.3(11)
C13A C12A C16A 126.0(11)
C11A C12A Ru1 71.7(5)
C13A C12A Ru1 69.4(5)
C16A C12A Ru1 127.1(6)
C11A C12A Fe1 70.1(5)
C13A C12A Fe1 68.9(5)
C16A C12A Fe1 124.4(6)
Ru1 C12A Fe1 108.4(4)
C12A C13A C14A 107.6(7)
C12A C13A C17A 126.9(11)
C14A C13A C17A 125.5(10)
C12A C13A Ru1 70.1(5)
C14A C13A Ru1 70.2(5)
C17A C13A Ru1 124.7(6)
C12A C13A Fe1 71.2(5)
C14A C13A Fe1 69.3(5)
C17A C13A Fe1 125.3(6)
Ru1 C13A Fe1 110.0(4)
C15A C14A C13A 108.1(7)
C15A C14A C18A 126.1(11)
C13A C14A C18A 125.8(11)
C15A C14A Fe1 71.9(5)
C13A C14A Fe1 69.6(5)
C18A C14A Fe1 125.6(6)
C15A C14A Ru1 70.5(4)
C13A C14A Ru1 68.7(5)
C18A C14A Ru1 125.0(6)
Fe1 C14A Ru1 109.4(4)
C14A C15A C11A 107.4(7)
C14A C15A C19A 126.9(12)
C11A C15A C19A 125.6(11)
C14A C15A Ru1 69.4(4)
C11A C15A Ru1 70.6(5)
C19A C15A Ru1 127.5(6)
C14A C15A Fe1 68.2(4)
C11A C15A Fe1 69.3(5)
C19A C15A Fe1 125.5(6)
Ru1 C15A Fe1 107.0(4)
C12A C16A H16A 109.5
C12A C16A H16B 109.5
H16A C16A H16B 109.5
C12A C16A H16C 109.5
H16A C16A H16C 109.5
H16B C16A H16C 109.5
C13A C17A H17A 109.5
C13A C17A H17B 109.5
H17A C17A H17B 109.5
C13A C17A H17C 109.5
H17A C17A H17C 109.5
H17B C17A H17C 109.5
C14A C18A H18A 109.5
C14A C18A H18B 109.5
H18A C18A H18B 109.5
C14A C18A H18C 109.5
H18A C18A H18C 109.5
H18B C18A H18C 109.5
C15A C19A H19A 109.5
C15A C19A H19B 109.5
H19A C19A H19B 109.5
C15A C19A H19C 109.5
H19A C19A H19C 109.5
H19B C19A H19C 109.5
C15B C11B C12B 108.9(17)
C15B C11B Ru2 68.3(10)
C12B C11B Ru2 68.5(9)
C15B C11B Fe2 71.7(10)
C12B C11B Fe2 68.8(10)
Ru2 C11B Fe2 105.1(8)
C15B C11B H11B 125.6
C12B C11B H11B 125.6
Ru2 C11B H11B 129.3
Fe2 C11B H11B 125.6
C13B C12B C11B 107.6(15)
C13B C12B C16B 127(2)
C11B C12B C16B 126(2)
C13B C12B Ru2 67.7(9)
C11B C12B Ru2 71.5(10)
C16B C12B Ru2 125.5(11)
C13B C12B Fe2 68.0(9)
C11B C12B Fe2 71.6(9)
C16B C12B Fe2 126.5(11)
Ru2 C12B Fe2 107.9(7)
C12B C13B C14B 108.8(15)
C12B C13B C17B 127(2)
C14B C13B C17B 124(2)
C12B C13B Ru2 72.5(10)
C14B C13B Ru2 68.1(10)
C17B C13B Ru2 123.1(11)
C12B C13B Fe2 72.7(10)
C14B C13B Fe2 71.7(10)
C17B C13B Fe2 123.9(12)
Ru2 C13B Fe2 112.8(8)
C15B C14B C18B 126(2)
C15B C14B C13B 106.5(15)
C18B C14B C13B 127(2)
C15B C14B Ru2 71.9(10)
C18B C14B Ru2 128.6(13)
C13B C14B Ru2 69.2(10)
C15B C14B Fe2 72.6(10)
C18B C14B Fe2 120.5(12)
C13B C14B Fe2 67.0(10)
Ru2 C14B Fe2 110.7(8)
C11B C15B C14B 108.2(16)
C11B C15B C19B 125(2)
C14B C15B C19B 127(2)
C11B C15B Ru2 72.3(10)
C14B C15B Ru2 67.0(10)
C19B C15B Ru2 129.9(12)
C11B C15B Fe2 70.0(10)
C14B C15B Fe2 68.3(10)
C19B C15B Fe2 123.9(11)
Ru2 C15B Fe2 106.1(8)
C12B C16B H16D 109.5
C12B C16B H16E 109.5
H16D C16B H16E 109.5
C12B C16B H16F 109.5
H16D C16B H16F 109.5
H16E C16B H16F 109.5
C13B C17B H17D 109.5
C13B C17B H17E 109.5
H17D C17B H17E 109.5
C13B C17B H17F 109.5
H17D C17B H17F 109.5
H17E C17B H17F 109.5
C14B C18B H18D 109.5
C14B C18B H18E 109.5
H18D C18B H18E 109.5
C14B C18B H18F 109.5
H18D C18B H18F 109.5
H18E C18B H18F 109.5
C15B C19B H19D 109.5
C15B C19B H19E 109.5
H19D C19B H19E 109.5
C15B C19B H19F 109.5
H19D C19B H19F 109.5
H19E C19B H19F 109.5
C24 C20 C21 108.6(4)
C24 C20 C25 126.0(5)
C21 C20 C25 125.4(5)
C24 C20 Fe2 70.2(3)
C21 C20 Fe2 70.4(3)
C25 C20 Fe2 126.0(3)
C24 C20 Ru1 70.2(3)
C21 C20 Ru1 70.4(3)
C25 C20 Ru1 126.0(3)
C20 C21 C22 107.1(5)
C20 C21 C26 127.4(5)
C22 C21 C26 125.4(5)
C20 C21 Ru1 70.1(3)
C22 C21 Ru1 70.1(3)
C26 C21 Ru1 127.3(4)
C20 C21 Fe2 70.1(3)
C22 C21 Fe2 70.1(3)
C26 C21 Fe2 127.3(4)
C23 C22 C21 108.4(4)
C23 C22 C27 126.1(5)
C21 C22 C27 125.5(5)
C23 C22 Fe2 70.0(3)
C21 C22 Fe2 70.4(3)
C27 C22 Fe2 127.0(3)
C23 C22 Ru1 70.0(3)
C21 C22 Ru1 70.4(3)
C27 C22 Ru1 127.0(3)
C22 C23 C24 107.4(4)
C22 C23 C28 126.6(5)
C24 C23 C28 125.9(5)
C22 C23 Ru1 70.5(3)
C24 C23 Ru1 70.2(3)
C28 C23 Ru1 126.6(3)
C22 C23 Fe2 70.5(3)
C24 C23 Fe2 70.2(3)
C28 C23 Fe2 126.6(3)
C20 C24 C23 108.5(4)
C20 C24 C29 126.6(5)
C23 C24 C29 124.9(5)
C20 C24 Ru1 70.7(3)
C23 C24 Ru1 70.3(3)
C29 C24 Ru1 125.9(3)
C20 C24 Fe2 70.7(3)
C23 C24 Fe2 70.3(3)
C29 C24 Fe2 125.9(3)
C20 C25 H25A 109.5
C20 C25 H25B 109.5
H25A C25 H25B 109.5
C20 C25 H25C 109.5
H25A C25 H25C 109.5
H25B C25 H25C 109.5
C21 C26 H26A 109.5
C21 C26 H26B 109.5
H26A C26 H26B 109.5
C21 C26 H26C 109.5
H26A C26 H26C 109.5
H26B C26 H26C 109.5
C22 C27 H27A 109.5
C22 C27 H27B 109.5
H27A C27 H27B 109.5
C22 C27 H27C 109.5
H27A C27 H27C 109.5
H27B C27 H27C 109.5
C23 C28 H28A 109.5
C23 C28 H28B 109.5
H28A C28 H28B 109.5
C23 C28 H28C 109.5
H28A C28 H28C 109.5
H28B C28 H28C 109.5
C24 C29 H29A 109.5
C24 C29 H29B 109.5
H29A C29 H29B 109.5
C24 C29 H29C 109.5
H29A C29 H29C 109.5
H29B C29 H29C 109.5
F6A P1A F1A 86.4(4)
F6A P1A F5A 92.4(4)
F1A P1A F5A 89.1(5)
F6A P1A F4A 92.1(4)
F1A P1A F4A 177.8(5)
F5A P1A F4A 89.5(5)
F6A P1A F2A 88.7(4)
F1A P1A F2A 91.3(4)
F5A P1A F2A 178.9(4)
F4A P1A F2A 90.2(4)
F6A P1A F3A 178.5(4)
F1A P1A F3A 92.9(4)
F5A P1A F3A 89.0(4)
F4A P1A F3A 88.7(4)
F2A P1A F3A 90.0(4)
F5B P1B F6B 90.1(6)
F5B P1B F4B 175.4(9)
F6B P1B F4B 89.6(6)
F5B P1B F3B 90.0(7)
F6B P1B F3B 176.4(8)
F4B P1B F3B 90.1(7)
F5B P1B F2B 89.8(8)
F6B P1B F2B 88.6(6)
F4B P1B F2B 85.7(7)
F3B P1B F2B 87.9(6)
F5B P1B F1B 93.0(8)
F6B P1B F1B 93.4(9)
F4B P1B F1B 91.6(8)
F3B P1B F1B 90.2(7)
F2B P1B F1B 176.6(8)
Cl2 C30 Cl1 112.1(3)
Cl2 C30 H30A 109.2
Cl1 C30 H30A 109.2
Cl2 C30 H30B 109.2
Cl1 C30 H30B 109.2
H30A C30 H30B 107.9

loop_
_geom_bond_atom_site_label_1
_geom_bond_atom_site_label_2
_geom_bond_distance
Ru1 C13A 2.107(9)
Ru1 C12A 2.117(9)
Ru1 C24 2.118(5)
Ru1 C23 2.119(5)
Ru1 C20 2.125(5)
Ru1 C22 2.125(5)
Ru1 C14A 2.127(8)
Ru1 C21 2.128(5)
Ru1 C15A 2.141(8)
Ru1 C11A 2.161(8)
Fe1 C1 2.115(5)
Fe1 C14A 2.117(8)
Fe1 C5 2.117(4)
Fe1 C4 2.117(5)
Fe1 C2 2.118(5)
Fe1 C13A 2.120(8)
Fe1 C3 2.136(5)
Fe1 C11A 2.150(8)
Fe1 C12A 2.151(9)
Fe1 C15A 2.166(8)
Fe2 C13B 2.091(16)
Fe2 C24 2.118(5)
Fe2 C23 2.119(5)
Fe2 C20 2.125(5)
Fe2 C22 2.125(5)
Fe2 C21 2.128(5)
Fe2 C12B 2.153(16)
Fe2 C14B 2.156(19)
Fe2 C11B 2.191(17)
Fe2 C15B 2.214(17)
Ru2 C14B 2.051(18)
Ru2 C13B 2.066(17)
Ru2 C1 2.115(5)
Ru2 C5 2.117(4)
Ru2 C15B 2.117(17)
Ru2 C4 2.117(5)
Ru2 C2 2.118(5)
Ru2 C12B 2.129(16)
Ru2 C3 2.136(5)
Ru2 C11B 2.170(17)
C1 C5 1.425(7)
C1 C2 1.436(7)
C1 C6 1.503(7)
C2 C3 1.441(7)
C2 C7 1.498(7)
C3 C4 1.427(7)
C3 C8 1.490(7)
C4 C5 1.438(7)
C4 C9 1.491(7)
C5 C10 1.504(7)
C6 H6A 0.9800
C6 H6B 0.9800
C6 H6C 0.9800
C7 H7A 0.9800
C7 H7B 0.9800
C7 H7C 0.9800
C8 H8A 0.9800
C8 H8B 0.9800
C8 H8C 0.9800
C9 H9A 0.9800
C9 H9B 0.9800
C9 H9C 0.9800
C10 H10A 0.9800
C10 H10B 0.9800
C10 H10C 0.9800
C11A C12A 1.458(12)
C11A C15A 1.481(12)
C11A H11A 0.9500
C12A C13A 1.459(14)
C12A C16A 1.509(12)
C13A C14A 1.486(13)
C13A C17A 1.503(11)
C14A C15A 1.463(13)
C14A C18A 1.491(11)
C15A C19A 1.497(11)
C16A H16A 0.9800
C16A H16B 0.9800
C16A H16C 0.9800
C17A H17A 0.9800
C17A H17B 0.9800
C17A H17C 0.9800
C18A H18A 0.9800
C18A H18B 0.9800
C18A H18C 0.9800
C19A H19A 0.9800
C19A H19B 0.9800
C19A H19C 0.9800
C11B C15B 1.45(2)
C11B C12B 1.47(3)
C11B H11B 0.9500
C12B C13B 1.43(3)
C12B C16B 1.51(2)
C13B C14B 1.50(3)
C13B C17B 1.51(2)
C14B C15B 1.46(3)
C14B C18B 1.49(2)
C15B C19B 1.51(2)
C16B H16D 0.9800
C16B H16E 0.9800
C16B H16F 0.9800
C17B H17D 0.9800
C17B H17E 0.9800
C17B H17F 0.9800
C18B H18D 0.9800
C18B H18E 0.9800
C18B H18F 0.9800
C19B H19D 0.9800
C19B H19E 0.9800
C19B H19F 0.9800
C20 C24 1.418(8)
C20 C21 1.436(7)
C20 C25 1.501(7)
C21 C22 1.439(7)
C21 C26 1.490(8)
C22 C23 1.434(7)
C22 C27 1.506(7)
C23 C24 1.434(7)
C23 C28 1.492(7)
C24 C29 1.513(7)
C25 H25A 0.9800
C25 H25B 0.9800
C25 H25C 0.9800
C26 H26A 0.9800
C26 H26B 0.9800
C26 H26C 0.9800
C27 H27A 0.9800
C27 H27B 0.9800
C27 H27C 0.9800
C28 H28A 0.9800
C28 H28B 0.9800
C28 H28C 0.9800
C29 H29A 0.9800
C29 H29B 0.9800
C29 H29C 0.9800
P1A F6A 1.562(6)
P1A F1A 1.564(7)
P1A F5A 1.566(7)
P1A F4A 1.582(6)
P1A F2A 1.584(6)
P1A F3A 1.590(7)
P1B F5B 1.540(13)
P1B F6B 1.589(11)
P1B F4B 1.590(13)
P1B F3B 1.598(11)
P1B F2B 1.625(13)
P1B F1B 1.651(16)
C30 Cl2 1.747(6)
C30 Cl1 1.747(6)
C30 H30A 0.9900
C30 H30B 0.9900

loop_
_geom_torsion_atom_site_label_1
_geom_torsion_atom_site_label_2
_geom_torsion_atom_site_label_3
_geom_torsion_atom_site_label_4
_geom_torsion
C5 C1 C2 C3 0.5(5)
C6 C1 C2 C3 -177.5(4)
Ru2 C1 C2 C3 61.1(3)
Fe1 C1 C2 C3 61.1(3)
C5 C1 C2 C7 178.2(4)
C6 C1 C2 C7 0.2(7)
Ru2 C1 C2 C7 -121.2(5)
Fe1 C1 C2 C7 -121.2(5)
C5 C1 C2 Fe1 -60.6(3)
C6 C1 C2 Fe1 121.4(5)
C5 C1 C2 Ru2 -60.6(3)
C6 C1 C2 Ru2 121.4(5)
C1 C2 C3 C4 -1.2(5)
C7 C2 C3 C4 -178.9(4)
Fe1 C2 C3 C4 59.4(3)
Ru2 C2 C3 C4 59.4(3)
C1 C2 C3 C8 178.3(4)
C7 C2 C3 C8 0.6(8)
Fe1 C2 C3 C8 -121.1(5)
Ru2 C2 C3 C8 -121.1(5)
C1 C2 C3 Ru2 -60.6(3)
C7 C2 C3 Ru2 121.8(5)
C1 C2 C3 Fe1 -60.6(3)
C7 C2 C3 Fe1 121.8(5)
C2 C3 C4 C5 1.5(5)
C8 C3 C4 C5 -178.0(4)
Ru2 C3 C4 C5 60.7(3)
Fe1 C3 C4 C5 60.7(3)
C2 C3 C4 C9 178.9(4)
C8 C3 C4 C9 -0.6(8)
Ru2 C3 C4 C9 -121.8(5)
Fe1 C3 C4 C9 -121.8(5)
C2 C3 C4 Fe1 -59.3(3)
C8 C3 C4 Fe1 121.2(5)
C2 C3 C4 Ru2 -59.3(3)
C8 C3 C4 Ru2 121.2(5)
C2 C1 C5 C4 0.4(5)
C6 C1 C5 C4 178.4(5)
Ru2 C1 C5 C4 -60.1(3)
Fe1 C1 C5 C4 -60.1(3)
C2 C1 C5 C10 -178.5(4)
C6 C1 C5 C10 -0.6(8)
Ru2 C1 C5 C10 120.9(5)
Fe1 C1 C5 C10 120.9(5)
C2 C1 C5 Fe1 60.5(3)
C6 C1 C5 Fe1 -121.5(5)
C2 C1 C5 Ru2 60.5(3)
C6 C1 C5 Ru2 -121.5(5)
C3 C4 C5 C1 -1.2(5)
C9 C4 C5 C1 -178.6(4)
Fe1 C4 C5 C1 60.2(3)
Ru2 C4 C5 C1 60.2(3)
C3 C4 C5 C10 177.8(4)
C9 C4 C5 C10 0.3(8)
Fe1 C4 C5 C10 -120.8(5)
Ru2 C4 C5 C10 -120.8(5)
C3 C4 C5 Fe1 -61.4(3)
C9 C4 C5 Fe1 121.2(5)
C3 C4 C5 Ru2 -61.4(3)
C9 C4 C5 Ru2 121.2(5)
C15A C11A C12A C13A 2.2(9)
Fe1 C11A C12A C13A -58.3(6)
Ru1 C11A C12A C13A 59.9(6)
C15A C11A C12A C16A 179.2(8)
Fe1 C11A C12A C16A 118.7(9)
Ru1 C11A C12A C16A -123.0(9)
C15A C11A C12A Ru1 -57.7(5)
Fe1 C11A C12A Ru1 -118.3(3)
C15A C11A C12A Fe1 60.5(5)
Ru1 C11A C12A Fe1 118.3(3)
C11A C12A C13A C14A -1.0(10)
C16A C12A C13A C14A -177.9(8)
Ru1 C12A C13A C14A 60.4(6)
Fe1 C12A C13A C14A -60.0(6)
C11A C12A C13A C17A 179.6(8)
C16A C12A C13A C17A 2.6(14)
Ru1 C12A C13A C17A -119.1(9)
Fe1 C12A C13A C17A 120.5(9)
C11A C12A C13A Ru1 -61.4(6)
C16A C12A C13A Ru1 121.6(9)
Fe1 C12A C13A Ru1 -120.5(3)
C11A C12A C13A Fe1 59.1(6)
C16A C12A C13A Fe1 -117.9(9)
Ru1 C12A C13A Fe1 120.5(3)
C12A C13A C14A C15A -0.7(9)
C17A C13A C14A C15A 178.8(8)
Ru1 C13A C14A C15A 59.7(6)
Fe1 C13A C14A C15A -61.9(6)
C12A C13A C14A C18A -179.0(8)
C17A C13A C14A C18A 0.5(14)
Ru1 C13A C14A C18A -118.5(8)
Fe1 C13A C14A C18A 119.8(8)
C12A C13A C14A Fe1 61.2(6)
C17A C13A C14A Fe1 -119.3(9)
Ru1 C13A C14A Fe1 121.6(3)
C12A C13A C14A Ru1 -60.4(6)
C17A C13A C14A Ru1 119.1(9)
Fe1 C13A C14A Ru1 -121.6(3)
C13A C14A C15A C11A 2.0(9)
C18A C14A C15A C11A -179.7(8)
Fe1 C14A C15A C11A -58.4(5)
Ru1 C14A C15A C11A 60.7(5)
C13A C14A C15A C19A 179.2(8)
C18A C14A C15A C19A -2.5(13)
Fe1 C14A C15A C19A 118.8(8)
Ru1 C14A C15A C19A -122.1(8)
C13A C14A C15A Ru1 -58.6(6)
C18A C14A C15A Ru1 119.6(8)
Fe1 C14A C15A Ru1 -119.1(3)
C13A C14A C15A Fe1 60.4(6)
C18A C14A C15A Fe1 -121.3(8)
Ru1 C14A C15A Fe1 119.1(3)
C12A C11A C15A C14A -2.6(9)
Fe1 C11A C15A C14A 57.7(5)
Ru1 C11A C15A C14A -59.9(5)
C12A C11A C15A C19A -179.9(8)
Fe1 C11A C15A C19A -119.5(8)
Ru1 C11A C15A C19A 122.8(8)
C12A C11A C15A Ru1 57.3(6)
Fe1 C11A C15A Ru1 117.7(3)
C12A C11A C15A Fe1 -60.4(6)
Ru1 C11A C15A Fe1 -117.7(3)
C15B C11B C12B C13B -2.0(18)
Ru2 C11B C12B C13B -58.3(11)
Fe2 C11B C12B C13B 58.7(11)
C15B C11B C12B C16B 177.1(15)
Ru2 C11B C12B C16B 120.8(16)
Fe2 C11B C12B C16B -122.2(16)
C15B C11B C12B Ru2 56.3(12)
Fe2 C11B C12B Ru2 117.0(7)
C15B C11B C12B Fe2 -60.7(11)
Ru2 C11B C12B Fe2 -117.0(6)
C11B C12B C13B C14B 2.0(18)
C16B C12B C13B C14B -177.1(15)
Ru2 C12B C13B C14B -58.6(12)
Fe2 C12B C13B C14B 63.0(12)
C11B C12B C13B C17B 179.2(15)
C16B C12B C13B C17B 0(3)
Ru2 C12B C13B C17B 118.6(17)
Fe2 C12B C13B C17B -119.8(17)
C11B C12B C13B Ru2 60.6(11)
C16B C12B C13B Ru2 -118.5(16)
Fe2 C12B C13B Ru2 121.6(7)
C11B C12B C13B Fe2 -61.0(11)
C16B C12B C13B Fe2 119.9(16)
Ru2 C12B C13B Fe2 -121.6(7)
C12B C13B C14B C15B -1.3(19)
C17B C13B C14B C15B -178.6(15)
Ru2 C13B C14B C15B -62.6(12)
Fe2 C13B C14B C15B 62.3(12)
C12B C13B C14B C18B -175.4(16)
C17B C13B C14B C18B 7(3)
Ru2 C13B C14B C18B 123.3(18)
Fe2 C13B C14B C18B -111.8(18)
C12B C13B C14B Ru2 61.3(12)
C17B C13B C14B Ru2 -116.0(16)
Fe2 C13B C14B Ru2 124.9(8)
C12B C13B C14B Fe2 -63.6(12)
C17B C13B C14B Fe2 119.1(16)
Ru2 C13B C14B Fe2 -124.9(8)
C12B C11B C15B C14B 1.2(19)
Ru2 C11B C15B C14B 57.6(12)
Fe2 C11B C15B C14B -57.7(12)
C12B C11B C15B C19B 176.9(15)
Ru2 C11B C15B C19B -126.7(17)
Fe2 C11B C15B C19B 118.0(16)
C12B C11B C15B Ru2 -56.4(11)
Fe2 C11B C15B Ru2 -115.3(7)
C12B C11B C15B Fe2 58.9(11)
Ru2 C11B C15B Fe2 115.3(7)
C18B C14B C15B C11B 174.2(16)
C13B C14B C15B C11B 0.1(19)
Ru2 C14B C15B C11B -60.8(12)
Fe2 C14B C15B C11B 58.8(12)
C18B C14B C15B C19B -1(3)
C13B C14B C15B C19B -175.5(15)
Ru2 C14B C15B C19B 123.6(17)
Fe2 C14B C15B C19B -116.8(17)
C18B C14B C15B Ru2 -125.0(18)
C13B C14B C15B Ru2 60.9(11)
Fe2 C14B C15B Ru2 119.6(7)
C18B C14B C15B Fe2 115.4(18)
C13B C14B C15B Fe2 -58.7(11)
Ru2 C14B C15B Fe2 -119.6(7)
C24 C20 C21 C22 0.6(5)
C25 C20 C21 C22 -178.6(4)
Fe2 C20 C21 C22 60.6(3)
Ru1 C20 C21 C22 60.6(3)
C24 C20 C21 C26 177.7(5)
C25 C20 C21 C26 -1.5(8)
Fe2 C20 C21 C26 -122.3(5)
Ru1 C20 C21 C26 -122.3(5)
C24 C20 C21 Ru1 -60.1(3)
C25 C20 C21 Ru1 120.8(5)
C24 C20 C21 Fe2 -60.1(3)
C25 C20 C21 Fe2 120.8(5)
C20 C21 C22 C23 -0.7(5)
C26 C21 C22 C23 -177.9(4)
Ru1 C21 C22 C23 60.0(3)
Fe2 C21 C22 C23 60.0(3)
C20 C21 C22 C27 177.3(4)
C26 C21 C22 C27 0.2(8)
Ru1 C21 C22 C27 -122.0(5)
Fe2 C21 C22 C27 -122.0(5)
C20 C21 C22 Fe2 -60.7(3)
C26 C21 C22 Fe2 122.2(5)
C20 C21 C22 Ru1 -60.7(3)
C26 C21 C22 Ru1 122.2(5)
C21 C22 C23 C24 0.6(5)
C27 C22 C23 C24 -177.4(5)
Fe2 C22 C23 C24 60.7(3)
Ru1 C22 C23 C24 60.7(3)
C21 C22 C23 C28 178.2(4)
C27 C22 C23 C28 0.2(8)
Fe2 C22 C23 C28 -121.7(5)
Ru1 C22 C23 C28 -121.7(5)
C21 C22 C23 Ru1 -60.1(3)
C27 C22 C23 Ru1 121.8(5)
C21 C22 C23 Fe2 -60.1(3)
C27 C22 C23 Fe2 121.8(5)
C21 C20 C24 C23 -0.2(5)
C25 C20 C24 C23 178.9(5)
Fe2 C20 C24 C23 -60.4(3)
Ru1 C20 C24 C23 -60.4(3)
C21 C20 C24 C29 -178.9(4)
C25 C20 C24 C29 0.2(8)
Fe2 C20 C24 C29 120.9(5)
Ru1 C20 C24 C29 120.9(5)
C21 C20 C24 Ru1 60.2(3)
C25 C20 C24 Ru1 -120.7(5)
C21 C20 C24 Fe2 60.2(3)
C25 C20 C24 Fe2 -120.7(5)
C22 C23 C24 C20 -0.2(5)
C28 C23 C24 C20 -177.9(4)
Ru1 C23 C24 C20 60.7(3)
Fe2 C23 C24 C20 60.7(3)
C22 C23 C24 C29 178.5(4)
C28 C23 C24 C29 0.9(8)
Ru1 C23 C24 C29 -120.6(5)
Fe2 C23 C24 C29 -120.6(5)
C22 C23 C24 Ru1 -60.9(3)
C28 C23 C24 Ru1 121.4(5)
C22 C23 C24 Fe2 -60.9(3)
C28 C23 C24 Fe2 121.4(5)
